data_4309873
loop_
_publ_author_name
'P. Chandrasekaran'
'Joel T. Mague'
'Maravanji S. Balakrishna'

_publ_section_title
;
Cyclodiphosphazanes with Hemilabile Ponytails: Synthesis, Transition
Metal Chemistry (Ru(II), Rh(I), Pd(II), Pt(II)), and Crystal and Molecular
Structures of Mononuclear (Pd(II), Rh(I)) and Bi- and Tetranuclear
Rhodium(I) Complexes
;
_journal_name_full 'Inorganic Chemistry'
_journal_page_first 7925
_journal_page_last 7932
_journal_paper_doi 10.1021/ic0509478
_journal_volume 44
_journal_year 2005
_chemical_formula_moiety 'C16 H32 Cl2 N2 O6 P2 Rh2'
_chemical_formula_sum 'C16 H32 Cl2 N2 O6 P2 Rh2'
_chemical_formula_weight 687.10
_chemical_name_systematic
; 
 Tetra(\m-chloro)tetracarbonylbis(\m-(1,3-di-tert
-butyl-2,4-bis(2-methoxyethoxy)-[1,3,2,4]
diazadiphosphetidine,\k,P;\k,P)tetrarhodium(I)
;
_space_group_IT_number 14
_symmetry_cell_setting monoclinic
_symmetry_space_group_name_Hall '-P 2yn'
_symmetry_space_group_name_H-M 'P 1 21/n 1'
_atom_sites_solution_hydrogens geom
_atom_sites_solution_primary direct
_atom_sites_solution_secondary difmap
_audit_creation_method SHELXL-97
_cell_angle_alpha 90.00
_cell_angle_beta 99.753(1)
_cell_angle_gamma 90.00
_cell_formula_units_Z 4
_cell_length_a 9.3390(9)
_cell_length_b 18.286(2)
_cell_length_c 14.916(1)
_cell_measurement_reflns_used 7050
_cell_measurement_temperature 100(2)
_cell_measurement_theta_max 28.27
_cell_measurement_theta_min 2.62
_cell_volume 2510.4(4)
_computing_cell_refinement 'Bruker SMART (Bruker-AXS, 2000)'
_computing_data_collection 'Bruker SMART (Bruker-AXS, 2000)'
_computing_data_reduction 'Bruker SAINT+ (Bruker-AXS, 2002)'
_computing_molecular_graphics 'Bruker SHELXTL (Bruker-AXS, 2000a)'
_computing_publication_material 'Bruker SHELXTL (Bruker-AXS, 2000a)'
_computing_structure_refinement 'SHELXL-97 (Sheldrick, 1997)'
_computing_structure_solution 'SHELXS-97 (Sheldrick, 1997)'
_diffrn_ambient_temperature 100(2)
_diffrn_measured_fraction_theta_full 0.976
_diffrn_measured_fraction_theta_max 0.976
_diffrn_measurement_device_type 'BRUKER-AXS APEX CCD area detector'
_diffrn_measurement_method 'phi and omega scans'
_diffrn_radiation_monochromator graphite
_diffrn_radiation_source 'fine-focus sealed tube'
_diffrn_radiation_type MoK\a
_diffrn_radiation_wavelength 0.71073
_diffrn_reflns_av_R_equivalents 0.0259
_diffrn_reflns_av_sigmaI/netI 0.0249
_diffrn_reflns_limit_h_max 11
_diffrn_reflns_limit_h_min -12
_diffrn_reflns_limit_k_max 23
_diffrn_reflns_limit_k_min -23
_diffrn_reflns_limit_l_max 19
_diffrn_reflns_limit_l_min -19
_diffrn_reflns_number 21656
_diffrn_reflns_theta_full 27.69
_diffrn_reflns_theta_max 27.69
_diffrn_reflns_theta_min 1.78
_exptl_absorpt_coefficient_mu 1.688
_exptl_absorpt_correction_T_max 0.8726
_exptl_absorpt_correction_T_min 0.7208
_exptl_absorpt_correction_type multi-scan
_exptl_absorpt_process_details 'SADABS (Sheldrick, 2002)'
_exptl_crystal_colour Yellow
_exptl_crystal_density_diffrn 1.818
_exptl_crystal_density_method 'not measured'
_exptl_crystal_description Column
_exptl_crystal_F_000 1376
_exptl_crystal_size_max 0.21
_exptl_crystal_size_mid 0.08
_exptl_crystal_size_min 0.08
_refine_diff_density_max 1.745
_refine_diff_density_min -0.800
_refine_diff_density_rms 0.120
_refine_ls_extinction_method none
_refine_ls_goodness_of_fit_ref 1.095
_refine_ls_hydrogen_treatment constr
_refine_ls_matrix_type full
_refine_ls_number_parameters 286
_refine_ls_number_reflns 5749
_refine_ls_number_restraints 3
_refine_ls_restrained_S_all 1.095
_refine_ls_R_factor_all 0.0368
_refine_ls_R_factor_gt 0.0320
_refine_ls_shift/su_max 0.001
_refine_ls_shift/su_mean 0.000
_refine_ls_structure_factor_coef Fsqd
_refine_ls_weighting_details 'calc w=1/[\s^2^(Fo^2^)+(0.0424P)^2^+4.1258P] where P=(Fo^2^+2Fc^2^)/3'
_refine_ls_weighting_scheme calc
_refine_ls_wR_factor_gt 0.0816
_refine_ls_wR_factor_ref 0.0839
_reflns_number_gt 5139
_reflns_number_total 5749
_reflns_threshold_expression >2\sw(I)
_cod_data_source_file ic0509478si20050611_094104.cif
_cod_data_source_block msb165
_cod_depositor_comments
;
The following automatic conversions were performed:
'_symmetry_cell_setting' value 'Monoclinic' changed to 'monoclinic'
according to '/home/saulius/struct/CIF-dictionaries/cif_core.dic'
dictionary named 'cif_core.dic' version 2.4.1 from
2010-06-29.

'_exptl_absorpt_correction_type' value 'multiscan' changed to
'multi-scan' according to
'/home/saulius/struct/CIF-dictionaries/cif_core.dic' dictionary named
'cif_core.dic' version 2.4.1 from 2010-06-29.

Automatic conversion script
Id: cif_fix_enum 1527 2010-12-29 10:47:43Z saulius 
;
_cod_database_code 4309873

loop_
_symmetry_equiv_pos_as_xyz
'x, y, z'
'-x+1/2, y+1/2, -z+1/2'
'-x, -y, -z'
'x-1/2, -y-1/2, z-1/2'

loop_
_atom_site_label
_atom_site_type_symbol
_atom_site_fract_x
_atom_site_fract_y
_atom_site_fract_z
_atom_site_U_iso_or_equiv
_atom_site_adp_type
_atom_site_occupancy
_atom_site_symmetry_multiplicity
_atom_site_calc_flag
_atom_site_refinement_flags
_atom_site_disorder_assembly
_atom_site_disorder_group
Rh1 Rh 1.05356(3) 0.092782(13) 0.317765(16) 0.01740(8) Uani 1 1 d . . .
Rh2 Rh 1.23579(3) 0.138223(13) 0.531685(17) 0.01813(8) Uani 1 1 d . . .
Cl1 Cl 1.00938(11) 0.08714(5) 0.46935(6) 0.0370(2) Uani 1 1 d . . .
Cl2 Cl 1.23494(9) 0.18276(4) 0.37820(5) 0.02224(16) Uani 1 1 d . . .
P1 P 0.88695(9) 0.01177(4) 0.26620(5) 0.01670(16) Uani 1 1 d . . .
P2 P 1.23849(9) 0.09326(4) 0.66865(6) 0.01775(16) Uani 1 1 d . . .
O1 O 1.1210(3) 0.10815(18) 0.13233(18) 0.0430(7) Uani 1 1 d . . .
O2 O 0.8415(2) 0.02371(12) 0.15916(15) 0.0211(5) Uani 1 1 d . . .
O3 O 0.6255(4) 0.08623(15) 0.0142(2) 0.0485(8) Uani 1 1 d . . .
O4 O 1.5201(3) 0.20893(17) 0.58923(19) 0.0386(7) Uani 1 1 d . . .
O5 O 1.3582(3) 0.12622(12) 0.74764(16) 0.0233(5) Uani 1 1 d . . .
O6 O 1.2539(3) 0.20520(14) 0.88905(18) 0.0330(6) Uani 1 1 d . . .
N1 N 0.7356(3) -0.00268(13) 0.31169(18) 0.0177(5) Uani 1 1 d . . .
N2 N 1.0844(3) 0.07838(14) 0.71147(18) 0.0188(5) Uani 1 1 d . . .
C1 C 1.0928(4) 0.10201(19) 0.2027(2) 0.0264(7) Uani 1 1 d . . .
C2 C 0.6134(4) 0.04627(17) 0.3260(2) 0.0228(7) Uani 1 1 d D . .
C3 C 0.4688(6) 0.0064(4) 0.2933(5) 0.0398(14) Uani 0.627(5) 1 d PD A 1
H3A H 0.4581 -0.0029 0.2278 0.060 Uiso 0.627(5) 1 calc PR A 1
H3B H 0.3880 0.0369 0.3056 0.060 Uiso 0.627(5) 1 calc PR A 1
H3C H 0.4682 -0.0402 0.3258 0.060 Uiso 0.627(5) 1 calc PR A 1
C4 C 0.6270(9) 0.0605(5) 0.4284(4) 0.0450(18) Uani 0.627(5) 1 d PD A 1
H4A H 0.7186 0.0859 0.4503 0.067 Uiso 0.627(5) 1 calc PR A 1
H4B H 0.6256 0.0138 0.4605 0.067 Uiso 0.627(5) 1 calc PR A 1
H4C H 0.5455 0.0908 0.4398 0.067 Uiso 0.627(5) 1 calc PR A 1
C5 C 0.6193(8) 0.1154(3) 0.2736(6) 0.0407(17) Uani 0.627(5) 1 d PD A 1
H5A H 0.7114 0.1406 0.2951 0.061 Uiso 0.627(5) 1 calc PR A 1
H5B H 0.5382 0.1472 0.2824 0.061 Uiso 0.627(5) 1 calc PR A 1
H5C H 0.6121 0.1040 0.2088 0.061 Uiso 0.627(5) 1 calc PR A 1
C3A C 0.4897(10) 0.0419(6) 0.2437(8) 0.0398(14) Uani 0.373(5) 1 d PD A 2
H3AA H 0.4497 -0.0078 0.2387 0.060 Uiso 0.373(5) 1 calc PR A 2
H3AB H 0.5276 0.0540 0.1881 0.060 Uiso 0.373(5) 1 calc PR A 2
H3AC H 0.4130 0.0766 0.2517 0.060 Uiso 0.373(5) 1 calc PR A 2
C4A C 0.5585(15) 0.0276(8) 0.4121(8) 0.0450(18) Uani 0.373(5) 1 d PD A 2
H4AA H 0.5233 -0.0230 0.4089 0.067 Uiso 0.373(5) 1 calc PR A 2
H4AB H 0.4789 0.0607 0.4196 0.067 Uiso 0.373(5) 1 calc PR A 2
H4AC H 0.6376 0.0329 0.4641 0.067 Uiso 0.373(5) 1 calc PR A 2
C5A C 0.6680(13) 0.1253(5) 0.3294(10) 0.0407(17) Uani 0.373(5) 1 d PD A 2
H5AA H 0.7476 0.1311 0.3809 0.061 Uiso 0.373(5) 1 calc PR A 2
H5AB H 0.5884 0.1584 0.3368 0.061 Uiso 0.373(5) 1 calc PR A 2
H5AC H 0.7029 0.1369 0.2727 0.061 Uiso 0.373(5) 1 calc PR A 2
C6 C 0.7340(4) -0.01894(18) 0.0997(2) 0.0248(7) Uani 1 1 d . . .
H6A H 0.6444 -0.0237 0.1265 0.030 Uiso 1 1 calc R . .
H6B H 0.7720 -0.0686 0.0913 0.030 Uiso 1 1 calc R . .
C7 C 0.7011(5) 0.0201(2) 0.0096(3) 0.0337(8) Uani 1 1 d . . .
H7A H 0.7935 0.0304 -0.0122 0.040 Uiso 1 1 calc R . .
H7B H 0.6425 -0.0125 -0.0354 0.040 Uiso 1 1 calc R . .
C8 C 0.7165(6) 0.1488(2) 0.0342(3) 0.0488(12) Uani 1 1 d . . .
H8A H 0.7689 0.1455 0.0968 0.073 Uiso 1 1 calc R . .
H8B H 0.6567 0.1932 0.0274 0.073 Uiso 1 1 calc R . .
H8C H 0.7864 0.1508 -0.0079 0.073 Uiso 1 1 calc R . .
C9 C 1.4096(4) 0.18118(19) 0.5691(2) 0.0255(7) Uani 1 1 d . . .
C10 C 0.9529(4) 0.12348(19) 0.7193(3) 0.0261(7) Uani 1 1 d . . .
C11 C 0.9865(4) 0.20306(19) 0.7002(3) 0.0332(8) Uani 1 1 d . . .
H11A H 1.0658 0.2206 0.7468 0.050 Uiso 1 1 calc R . .
H11B H 0.8998 0.2330 0.7012 0.050 Uiso 1 1 calc R . .
H11C H 1.0155 0.2067 0.6402 0.050 Uiso 1 1 calc R . .
C12 C 0.8234(4) 0.0965(2) 0.6532(3) 0.0402(10) Uani 1 1 d . . .
H12A H 0.8411 0.1033 0.5909 0.060 Uiso 1 1 calc R . .
H12B H 0.7369 0.1242 0.6618 0.060 Uiso 1 1 calc R . .
H12C H 0.8080 0.0445 0.6641 0.060 Uiso 1 1 calc R . .
C13 C 0.9231(5) 0.1165(2) 0.8170(3) 0.0396(10) Uani 1 1 d . . .
H13A H 0.9062 0.0651 0.8303 0.059 Uiso 1 1 calc R . .
H13B H 0.8370 0.1453 0.8235 0.059 Uiso 1 1 calc R . .
H13C H 1.0071 0.1347 0.8596 0.059 Uiso 1 1 calc R . .
C14 C 1.3893(4) 0.20258(18) 0.7682(2) 0.0283(8) Uani 1 1 d . . .
H14A H 1.3127 0.2338 0.7335 0.034 Uiso 1 1 calc R . .
H14B H 1.4837 0.2162 0.7511 0.034 Uiso 1 1 calc R . .
C15 C 1.3945(4) 0.2133(2) 0.8685(2) 0.0301(8) Uani 1 1 d . . .
H15A H 1.4605 0.1768 0.9027 0.036 Uiso 1 1 calc R . .
H15B H 1.4322 0.2627 0.8865 0.036 Uiso 1 1 calc R . .
C16 C 1.2544(6) 0.2153(3) 0.9840(3) 0.0487(12) Uani 1 1 d . . .
H16A H 1.3234 0.1810 1.0187 0.073 Uiso 1 1 calc R . .
H16B H 1.1568 0.2061 0.9974 0.073 Uiso 1 1 calc R . .
H16C H 1.2834 0.2655 1.0011 0.073 Uiso 1 1 calc R . .

loop_
_atom_site_aniso_label
_atom_site_aniso_U_11
_atom_site_aniso_U_22
_atom_site_aniso_U_33
_atom_site_aniso_U_23
_atom_site_aniso_U_13
_atom_site_aniso_U_12
Rh1 0.02094(13) 0.01250(12) 0.02042(13) 0.00249(9) 0.00824(10) -0.00142(8)
Rh2 0.02285(13) 0.01091(12) 0.02276(13) 0.00310(9) 0.00998(10) -0.00032(8)
Cl1 0.0446(5) 0.0377(5) 0.0301(5) -0.0014(4) 0.0107(4) -0.0161(4)
Cl2 0.0272(4) 0.0173(4) 0.0240(4) 0.0031(3) 0.0093(3) -0.0064(3)
P1 0.0207(4) 0.0109(3) 0.0200(4) 0.0022(3) 0.0075(3) 0.0000(3)
P2 0.0233(4) 0.0097(3) 0.0221(4) 0.0018(3) 0.0088(3) 0.0003(3)
O1 0.0483(17) 0.0585(19) 0.0251(14) 0.0020(13) 0.0149(13) -0.0191(15)
O2 0.0272(12) 0.0160(11) 0.0208(11) 0.0024(9) 0.0058(9) -0.0035(9)
O3 0.0542(19) 0.0223(14) 0.060(2) 0.0116(13) -0.0154(16) -0.0067(13)
O4 0.0283(14) 0.0493(18) 0.0392(16) 0.0111(13) 0.0084(12) -0.0102(12)
O5 0.0306(12) 0.0142(11) 0.0257(12) 0.0000(9) 0.0066(10) -0.0066(9)
O6 0.0477(16) 0.0245(13) 0.0311(14) -0.0063(11) 0.0188(12) -0.0067(11)
N1 0.0210(13) 0.0087(11) 0.0255(13) 0.0014(10) 0.0096(11) 0.0006(9)
N2 0.0220(13) 0.0123(12) 0.0244(14) 0.0034(10) 0.0108(11) 0.0037(10)
C1 0.0253(17) 0.0252(17) 0.0293(18) 0.0024(14) 0.0066(14) -0.0080(13)
C2 0.0218(16) 0.0156(15) 0.0332(18) -0.0028(13) 0.0110(14) 0.0047(12)
C3 0.022(2) 0.030(3) 0.068(4) -0.007(3) 0.009(3) 0.005(2)
C4 0.048(5) 0.057(5) 0.032(3) -0.007(3) 0.013(3) 0.027(3)
C5 0.039(4) 0.021(3) 0.066(5) 0.013(3) 0.022(3) 0.013(2)
C3A 0.022(2) 0.030(3) 0.068(4) -0.007(3) 0.009(3) 0.005(2)
C4A 0.048(5) 0.057(5) 0.032(3) -0.007(3) 0.013(3) 0.027(3)
C5A 0.039(4) 0.021(3) 0.066(5) 0.013(3) 0.022(3) 0.013(2)
C6 0.0314(18) 0.0171(15) 0.0244(17) 0.0006(13) 0.0006(14) -0.0045(13)
C7 0.047(2) 0.0287(19) 0.0250(18) 0.0017(15) 0.0034(16) -0.0106(16)
C8 0.071(3) 0.027(2) 0.042(2) 0.0089(18) -0.009(2) -0.015(2)
C9 0.0292(18) 0.0232(17) 0.0267(17) 0.0080(14) 0.0117(14) 0.0006(13)
C10 0.0280(17) 0.0198(16) 0.0341(19) 0.0044(14) 0.0156(15) 0.0107(13)
C11 0.044(2) 0.0162(16) 0.044(2) 0.0063(15) 0.0189(18) 0.0120(15)
C12 0.030(2) 0.033(2) 0.057(3) 0.0010(18) 0.0050(19) 0.0113(16)
C13 0.048(2) 0.035(2) 0.044(2) 0.0077(18) 0.031(2) 0.0150(18)
C14 0.040(2) 0.0137(15) 0.0339(19) -0.0027(13) 0.0136(16) -0.0097(14)
C15 0.039(2) 0.0217(17) 0.0309(19) -0.0048(14) 0.0109(16) -0.0084(14)
C16 0.080(3) 0.037(2) 0.037(2) -0.0125(18) 0.032(2) -0.015(2)

loop_
_atom_type_symbol
_atom_type_description
_atom_type_scat_dispersion_real
_atom_type_scat_dispersion_imag
_atom_type_scat_source
C C 0.0033 0.0016 'International Tables Vol C Tables 4.2.6.8 and 6.1.1.4'
H H 0.0000 0.0000 'International Tables Vol C Tables 4.2.6.8 and 6.1.1.4'
N N 0.0061 0.0033 'International Tables Vol C Tables 4.2.6.8 and 6.1.1.4'
O O 0.0106 0.0060 'International Tables Vol C Tables 4.2.6.8 and 6.1.1.4'
P P 0.1023 0.0942 'International Tables Vol C Tables 4.2.6.8 and 6.1.1.4'
Cl Cl 0.1484 0.1585 'International Tables Vol C Tables 4.2.6.8 and 6.1.1.4'
Rh Rh -1.1178 0.9187 'International Tables Vol C Tables 4.2.6.8 and 6.1.1.4'

loop_
_geom_angle_atom_site_label_1
_geom_angle_atom_site_label_2
_geom_angle_atom_site_label_3
_geom_angle
_geom_angle_site_symmetry_1
_geom_angle_site_symmetry_3
_geom_angle_publ_flag
C1 Rh1 P1 88.63(11) . . ?
C1 Rh1 Cl1 176.77(11) . . ?
P1 Rh1 Cl1 94.44(3) . . ?
C1 Rh1 Cl2 92.75(11) . . ?
P1 Rh1 Cl2 178.54(3) . . ?
Cl1 Rh1 Cl2 84.16(3) . . ?
C9 Rh2 P2 90.40(11) . . ?
C9 Rh2 Cl1 174.62(11) . . ?
P2 Rh2 Cl1 94.98(3) . . ?
C9 Rh2 Cl2 90.28(11) . . ?
P2 Rh2 Cl2 177.59(3) . . ?
Cl1 Rh2 Cl2 84.35(3) . . ?
Rh2 Cl1 Rh1 93.99(3) . . ?
Rh1 Cl2 Rh2 90.77(3) . . ?
O2 P1 N1 108.91(13) . . ?
O2 P1 N2 109.64(13) . 3_756 ?
N1 P1 N2 83.33(13) . 3_756 ?
O2 P1 Rh1 108.16(9) . . ?
N1 P1 Rh1 123.88(10) . . ?
N2 P1 Rh1 120.64(10) 3_756 . ?
O2 P1 P2 115.23(9) . 3_756 ?
N1 P1 P2 41.67(9) . 3_756 ?
N2 P1 P2 41.69(9) 3_756 3_756 ?
Rh1 P1 P2 136.58(4) . 3_756 ?
O5 P2 N1 100.35(13) . 3_756 ?
O5 P2 N2 108.41(14) . . ?
N1 P2 N2 83.30(12) 3_756 . ?
O5 P2 Rh2 116.13(9) . . ?
N1 P2 Rh2 120.38(10) 3_756 . ?
N2 P2 Rh2 122.28(10) . . ?
O5 P2 P1 108.36(9) . 3_756 ?
N1 P2 P1 41.57(9) 3_756 3_756 ?
N2 P2 P1 41.74(9) . 3_756 ?
Rh2 P2 P1 135.09(4) . 3_756 ?
C6 O2 P1 125.3(2) . . ?
C7 O3 C8 114.4(4) . . ?
C14 O5 P2 127.6(2) . . ?
C15 O6 C16 110.9(3) . . ?
C2 N1 P1 132.5(2) . . ?
C2 N1 P2 130.7(2) . 3_756 ?
P1 N1 P2 96.76(13) . 3_756 ?
C10 N2 P2 134.5(2) . . ?
C10 N2 P1 128.6(2) . 3_756 ?
P2 N2 P1 96.57(13) . 3_756 ?
O1 C1 Rh1 178.1(3) . . ?
C5 C2 N1 109.6(3) . . ?
C5 C2 C4A 133.6(6) . . ?
N1 C2 C4A 111.5(5) . . ?
C5 C2 C5A 34.5(5) . . ?
N1 C2 C5A 108.2(5) . . ?
C4A C2 C5A 110.3(8) . . ?
C5 C2 C4 112.0(5) . . ?
N1 C2 C4 107.9(3) . . ?
C4A C2 C4 33.8(6) . . ?
C5A C2 C4 80.5(7) . . ?
C5 C2 C3A 73.5(6) . . ?
N1 C2 C3A 110.0(5) . . ?
C4A C2 C3A 110.6(8) . . ?
C5A C2 C3A 106.1(7) . . ?
C4 C2 C3A 136.7(6) . . ?
C5 C2 C3 110.1(5) . . ?
N1 C2 C3 108.7(3) . . ?
C4A C2 C3 75.8(7) . . ?
C5A C2 C3 136.6(6) . . ?
C4 C2 C3 108.4(5) . . ?
C3A C2 C3 39.0(5) . . ?
C2 C3 H3A 109.5 . . ?
C2 C3 H3B 109.5 . . ?
H3A C3 H3B 109.5 . . ?
C2 C3 H3C 109.5 . . ?
H3A C3 H3C 109.5 . . ?
H3B C3 H3C 109.5 . . ?
C2 C4 H4A 109.5 . . ?
C2 C4 H4B 109.5 . . ?
H4A C4 H4B 109.5 . . ?
C2 C4 H4C 109.5 . . ?
H4A C4 H4C 109.5 . . ?
H4B C4 H4C 109.5 . . ?
C2 C5 H5A 109.5 . . ?
C2 C5 H5B 109.5 . . ?
H5A C5 H5B 109.5 . . ?
C2 C5 H5C 109.5 . . ?
H5A C5 H5C 109.5 . . ?
H5B C5 H5C 109.5 . . ?
C2 C3A H3AA 109.5 . . ?
C2 C3A H3AB 109.5 . . ?
H3AA C3A H3AB 109.5 . . ?
C2 C3A H3AC 109.5 . . ?
H3AA C3A H3AC 109.5 . . ?
H3AB C3A H3AC 109.5 . . ?
C2 C4A H4AA 109.5 . . ?
C2 C4A H4AB 109.5 . . ?
H4AA C4A H4AB 109.5 . . ?
C2 C4A H4AC 109.5 . . ?
H4AA C4A H4AC 109.5 . . ?
H4AB C4A H4AC 109.5 . . ?
C2 C5A H5AA 109.5 . . ?
C2 C5A H5AB 109.5 . . ?
H5AA C5A H5AB 109.5 . . ?
C2 C5A H5AC 109.5 . . ?
H5AA C5A H5AC 109.5 . . ?
H5AB C5A H5AC 109.5 . . ?
O2 C6 C7 107.8(3) . . ?
O2 C6 H6A 110.1 . . ?
C7 C6 H6A 110.1 . . ?
O2 C6 H6B 110.1 . . ?
C7 C6 H6B 110.1 . . ?
H6A C6 H6B 108.5 . . ?
O3 C7 C6 113.0(3) . . ?
O3 C7 H7A 109.0 . . ?
C6 C7 H7A 109.0 . . ?
O3 C7 H7B 109.0 . . ?
C6 C7 H7B 109.0 . . ?
H7A C7 H7B 107.8 . . ?
O3 C8 H8A 109.5 . . ?
O3 C8 H8B 109.5 . . ?
H8A C8 H8B 109.5 . . ?
O3 C8 H8C 109.5 . . ?
H8A C8 H8C 109.5 . . ?
H8B C8 H8C 109.5 . . ?
O4 C9 Rh2 177.2(3) . . ?
N2 C10 C12 110.2(3) . . ?
N2 C10 C11 108.2(3) . . ?
C12 C10 C11 111.0(3) . . ?
N2 C10 C13 108.1(3) . . ?
C12 C10 C13 109.8(3) . . ?
C11 C10 C13 109.4(3) . . ?
C10 C11 H11A 109.5 . . ?
C10 C11 H11B 109.5 . . ?
H11A C11 H11B 109.5 . . ?
C10 C11 H11C 109.5 . . ?
H11A C11 H11C 109.5 . . ?
H11B C11 H11C 109.5 . . ?
C10 C12 H12A 109.5 . . ?
C10 C12 H12B 109.5 . . ?
H12A C12 H12B 109.5 . . ?
C10 C12 H12C 109.5 . . ?
H12A C12 H12C 109.5 . . ?
H12B C12 H12C 109.5 . . ?
C10 C13 H13A 109.5 . . ?
C10 C13 H13B 109.5 . . ?
H13A C13 H13B 109.5 . . ?
C10 C13 H13C 109.5 . . ?
H13A C13 H13C 109.5 . . ?
H13B C13 H13C 109.5 . . ?
O5 C14 C15 108.0(3) . . ?
O5 C14 H14A 110.1 . . ?
C15 C14 H14A 110.1 . . ?
O5 C14 H14B 110.1 . . ?
C15 C14 H14B 110.1 . . ?
H14A C14 H14B 108.4 . . ?
O6 C15 C14 109.3(3) . . ?
O6 C15 H15A 109.8 . . ?
C14 C15 H15A 109.8 . . ?
O6 C15 H15B 109.8 . . ?
C14 C15 H15B 109.8 . . ?
H15A C15 H15B 108.3 . . ?
O6 C16 H16A 109.5 . . ?
O6 C16 H16B 109.5 . . ?
H16A C16 H16B 109.5 . . ?
O6 C16 H16C 109.5 . . ?
H16A C16 H16C 109.5 . . ?
H16B C16 H16C 109.5 . . ?

loop_
_geom_bond_atom_site_label_1
_geom_bond_atom_site_label_2
_geom_bond_distance
_geom_bond_site_symmetry_2
_geom_bond_publ_flag
Rh1 C1 1.822(4) . ?
Rh1 P1 2.1912(8) . ?
Rh1 Cl1 2.3684(10) . ?
Rh1 Cl2 2.4232(8) . ?
Rh2 C9 1.804(4) . ?
Rh2 P2 2.1984(8) . ?
Rh2 Cl1 2.3541(10) . ?
Rh2 Cl2 2.4286(8) . ?
P1 O2 1.596(2) . ?
P1 N1 1.689(3) . ?
P1 N2 1.694(3) 3_756 ?
P1 P2 2.5281(11) 3_756 ?
P2 O5 1.598(2) . ?
P2 N1 1.692(3) 3_756 ?
P2 N2 1.693(3) . ?
P2 P1 2.5282(11) 3_756 ?
O1 C1 1.130(4) . ?
O2 C6 1.449(4) . ?
O3 C7 1.409(5) . ?
O3 C8 1.426(5) . ?
O4 C9 1.144(4) . ?
O5 C14 1.449(4) . ?
O6 C15 1.405(4) . ?
O6 C16 1.428(5) . ?
N1 C2 1.494(4) . ?
N1 P2 1.692(3) 3_756 ?
N2 C10 1.500(4) . ?
N2 P1 1.694(3) 3_756 ?
C2 C5 1.493(7) . ?
C2 C4A 1.501(11) . ?
C2 C5A 1.530(11) . ?
C2 C4 1.533(7) . ?
C2 C3A 1.539(10) . ?
C2 C3 1.539(7) . ?
C3 H3A 0.9800 . ?
C3 H3B 0.9800 . ?
C3 H3C 0.9800 . ?
C4 H4A 0.9800 . ?
C4 H4B 0.9800 . ?
C4 H4C 0.9800 . ?
C5 H5A 0.9800 . ?
C5 H5B 0.9800 . ?
C5 H5C 0.9800 . ?
C3A H3AA 0.9800 . ?
C3A H3AB 0.9800 . ?
C3A H3AC 0.9800 . ?
C4A H4AA 0.9800 . ?
C4A H4AB 0.9800 . ?
C4A H4AC 0.9800 . ?
C5A H5AA 0.9800 . ?
C5A H5AB 0.9800 . ?
C5A H5AC 0.9800 . ?
C6 C7 1.507(5) . ?
C6 H6A 0.9900 . ?
C6 H6B 0.9900 . ?
C7 H7A 0.9900 . ?
C7 H7B 0.9900 . ?
C8 H8A 0.9800 . ?
C8 H8B 0.9800 . ?
C8 H8C 0.9800 . ?
C10 C12 1.508(6) . ?
C10 C11 1.525(5) . ?
C10 C13 1.535(5) . ?
C11 H11A 0.9800 . ?
C11 H11B 0.9800 . ?
C11 H11C 0.9800 . ?
C12 H12A 0.9800 . ?
C12 H12B 0.9800 . ?
C12 H12C 0.9800 . ?
C13 H13A 0.9800 . ?
C13 H13B 0.9800 . ?
C13 H13C 0.9800 . ?
C14 C15 1.500(5) . ?
C14 H14A 0.9900 . ?
C14 H14B 0.9900 . ?
C15 H15A 0.9900 . ?
C15 H15B 0.9900 . ?
C16 H16A 0.9800 . ?
C16 H16B 0.9800 . ?
C16 H16C 0.9800 . ?
